data_7045822
loop_
_publ_author_name
'Bawari, Deependra'
'Goswami, Bhupendra'
'R, Sabari V'
'Thakur, Sandeep Kumar'
'Varun Tej, R. V.'
'Roy Choudhury, Angshuman'
'Singh, Sanjay'

_publ_section_title
;
 Neutral and cationic cyclic (alkyl)(amino)carbene mercury [cAAC-Hg(ii)]
 complexes: scope of hydroamination of alkynes with organomercury
 compounds.
;
_journal_issue 18
_journal_name_full 'Dalton transactions (Cambridge, England : 2003)'
_journal_page_first 6274
_journal_page_last 6278
_journal_paper_doi 10.1039/C7DT04589A
_journal_volume 47
_journal_year 2018
_chemical_formula_moiety 'Cl3 Hg, C23 H36 N'
_chemical_formula_sum 'C23 H36 Cl3 Hg N'
_chemical_formula_weight 633.47
_space_group_crystal_system monoclinic
_space_group_IT_number 14
_space_group_name_Hall '-P 2yn'
_space_group_name_H-M_alt 'P 1 21/n 1'
_symmetry_space_group_name_Hall '-P 2yn'
_symmetry_space_group_name_H-M 'P 1 21/n 1'
_atom_sites_solution_hydrogens geom
_atom_sites_solution_primary dual
_audit_creation_date 2017-10-11
_audit_creation_method
;
Olex2 1.2
(compiled 2017.08.10 svn.r3458 for OlexSys, GUI svn.r5381)
;
_audit_update_record
;
2017-10-25 deposited with the CCDC.
2018-03-08 downloaded from the CCDC.
;
_cell_angle_alpha 90
_cell_angle_beta 104.559(3)
_cell_angle_gamma 90
_cell_formula_units_Z 4
_cell_length_a 14.5606(12)
_cell_length_b 11.7853(8)
_cell_length_c 15.6669(13)
_cell_measurement_reflns_used 5770
_cell_measurement_temperature 298.0(2)
_cell_measurement_theta_max 27.5
_cell_measurement_theta_min 3.2
_cell_volume 2602.1(4)
_computing_cell_refinement
;
CrystalClear-SM Expert 2.0 r15 (Rigaku, 2011)
;
_computing_data_collection
;
CrystalClear-SM Expert 2.0 r15 (Rigaku, 2011)
;
_computing_data_reduction
;
CrystalClear-SM Expert 2.0 r15 (Rigaku, 2011)
;
_computing_molecular_graphics 'Olex2 (Dolomanov et al., 2009)'
_computing_publication_material 'Olex2 (Dolomanov et al., 2009)'
_computing_structure_refinement 'XL (Sheldrick, 2008)'
_computing_structure_solution 'ShelXT (Sheldrick, 2015)'
_diffrn_ambient_temperature 298.0(2)
_diffrn_detector_area_resol_mean 13.6612
_diffrn_measured_fraction_theta_full 0.996
_diffrn_measured_fraction_theta_max 0.996
_diffrn_measurement_device_type 'XtaLAB Mini (ROW)'
_diffrn_measurement_method 'profile data from \w-scans'
_diffrn_radiation_type MoK\a
_diffrn_radiation_wavelength 0.71075
_diffrn_reflns_av_R_equivalents 0.1042
_diffrn_reflns_av_unetI/netI 0.0580
_diffrn_reflns_Laue_measured_fraction_full 0.996
_diffrn_reflns_Laue_measured_fraction_max 0.996
_diffrn_reflns_limit_h_max 18
_diffrn_reflns_limit_h_min -18
_diffrn_reflns_limit_k_max 15
_diffrn_reflns_limit_k_min -15
_diffrn_reflns_limit_l_max 20
_diffrn_reflns_limit_l_min -20
_diffrn_reflns_number 27612
_diffrn_reflns_point_group_measured_fraction_full 0.996
_diffrn_reflns_point_group_measured_fraction_max 0.996
_diffrn_reflns_theta_full 25.000
_diffrn_reflns_theta_max 27.475
_diffrn_reflns_theta_min 3.195
_diffrn_source 'Sealed Tube'
_exptl_absorpt_coefficient_mu 6.232
_exptl_absorpt_correction_T_max 1.000
_exptl_absorpt_correction_T_min 0.783
_exptl_absorpt_correction_type multi-scan
_exptl_absorpt_process_details 'Blesiing 1995'
_exptl_crystal_colour 'clear light colourless'
_exptl_crystal_colour_lustre clear
_exptl_crystal_colour_modifier light
_exptl_crystal_colour_primary colourless
_exptl_crystal_density_diffrn 1.617
_exptl_crystal_description block
_exptl_crystal_F_000 1248
_exptl_crystal_size_max 0.1
_exptl_crystal_size_mid 0.1
_exptl_crystal_size_min 0.1
_refine_diff_density_max 1.541
_refine_diff_density_min -1.169
_refine_diff_density_rms 0.131
_refine_ls_extinction_method none
_refine_ls_goodness_of_fit_ref 1.059
_refine_ls_hydrogen_treatment constr
_refine_ls_matrix_type full
_refine_ls_number_parameters 259
_refine_ls_number_reflns 5945
_refine_ls_number_restraints 0
_refine_ls_restrained_S_all 1.059
_refine_ls_R_factor_all 0.0640
_refine_ls_R_factor_gt 0.0476
_refine_ls_shift/su_max 0.002
_refine_ls_shift/su_mean 0.000
_refine_ls_structure_factor_coef Fsqd
_refine_ls_weighting_details
;
 w=1/[\s^2^(Fo^2^)+(0.0731P)^2^+0.1902P]
 where P=(Fo^2^+2Fc^2^)/3
;
_refine_ls_weighting_scheme calc
_refine_ls_wR_factor_gt 0.1236
_refine_ls_wR_factor_ref 0.1377
_reflns_Friedel_coverage 0.000
_reflns_number_gt 4414
_reflns_number_total 5945
_reflns_threshold_expression 'I > 2\s(I)'
_cod_data_source_file c7dt04589a2.cif
_cod_data_source_block Compound_2b
_cod_depositor_comments 'Adding full bibliography for 7045820--7045824.cif.'
_cod_database_code 7045822
_shelxl_version_number 2013-2
_shelx_space_group_comment
;
The symmetry employed for this shelxl refinement is uniquely defined
by the following loop, which should always be used as a source of
symmetry information in preference to the above space-group names.
They are only intended as comments.
;
_shelx_estimated_absorpt_t_max 0.575
_shelx_estimated_absorpt_t_min 0.575
_olex2_refinement_description
;
1. Fixed Uiso
 At 1.2 times of:
  All C(H) groups, All C(H,H) groups
 At 1.5 times of:
  All C(H,H,H) groups
2.a Ternary CH refined with riding coordinates:
 C14(H14), C21(H21)
2.b Secondary CH2 refined with riding coordinates:
 C3(H3a,H3b), C4(H4a,H4b), C5(H5b,H5a), C6(H6a,H6b), C7(H7a,H7b), C8(H8a,H8b)
2.c Aromatic/amide H refined with riding coordinates:
 C1(H1), C17(H17), C18(H18), C19(H19)
2.d Idealised Me refined as rotating group:
 C10(H10a,H10b,H10c), C11(H11a,H11b,H11c), C15(H15a,H15b,H15c), C16(H16a,H16b,
 H16c), C22(H22a,H22b,H22c), C23(H23a,H23b,H23c)
;
_olex2_submission_special_instructions 'No special instructions were received'

loop_
_space_group_symop_operation_xyz
'x, y, z'
'-x+1/2, y+1/2, -z+1/2'
'-x, -y, -z'
'x-1/2, -y-1/2, z-1/2'

loop_
_atom_site_label
_atom_site_type_symbol
_atom_site_fract_x
_atom_site_fract_y
_atom_site_fract_z
_atom_site_U_iso_or_equiv
_atom_site_adp_type
_atom_site_occupancy
_atom_site_site_symmetry_order
_atom_site_calc_flag
_atom_site_refinement_flags_posn
Hg1 Hg 0.46361(2) 0.85045(2) 0.46839(2) 0.06851(13) Uani 1 1 d .
Cl1 Cl 0.53478(12) 0.75693(17) 0.36598(13) 0.0921(5) Uani 1 1 d .
Cl2 Cl 0.36389(10) 0.77869(14) 0.55673(11) 0.0805(5) Uani 1 1 d .
Cl3 Cl 0.39665(10) 1.04941(12) 0.41181(10) 0.0814(5) Uani 1 1 d .
N1 N 0.5170(2) 0.5927(3) 0.7987(2) 0.0392(7) Uani 1 1 d .
C1 C 0.5319(3) 0.6310(3) 0.7271(3) 0.0428(9) Uani 1 1 d .
H1 H 0.4920 0.6836 0.6919 0.051 Uiso 1 1 calc R
C2 C 0.6167(3) 0.5856(4) 0.7046(3) 0.0439(9) Uani 1 1 d .
C3 C 0.6930(4) 0.6808(5) 0.7188(4) 0.0681(15) Uani 1 1 d .
H3A H 0.6656 0.7480 0.6865 0.082 Uiso 1 1 calc R
H3B H 0.7124 0.7002 0.7809 0.082 Uiso 1 1 calc R
C4 C 0.7788(5) 0.6445(5) 0.6881(6) 0.086(2) Uani 1 1 d .
H4A H 0.8099 0.5817 0.7241 0.103 Uiso 1 1 calc R
H4B H 0.8235 0.7069 0.6952 0.103 Uiso 1 1 calc R
C5 C 0.7504(6) 0.6083(8) 0.5920(5) 0.105(3) Uani 1 1 d .
H5B H 0.8063 0.5853 0.5734 0.127 Uiso 1 1 calc R
H5A H 0.7217 0.6720 0.5556 0.127 Uiso 1 1 calc R
C6 C 0.6794(5) 0.5091(6) 0.5792(4) 0.089(2) Uani 1 1 d .
H6A H 0.7086 0.4445 0.6140 0.107 Uiso 1 1 calc R
H6B H 0.6620 0.4864 0.5177 0.107 Uiso 1 1 calc R
C7 C 0.5897(4) 0.5455(5) 0.6080(3) 0.0679(14) Uani 1 1 d .
H7A H 0.5581 0.6066 0.5703 0.082 Uiso 1 1 calc R
H7B H 0.5461 0.4821 0.6016 0.082 Uiso 1 1 calc R
C8 C 0.6440(3) 0.4877(4) 0.7711(3) 0.0500(10) Uani 1 1 d .
H8A H 0.6248 0.4157 0.7421 0.060 Uiso 1 1 calc R
H8B H 0.7122 0.4864 0.7955 0.060 Uiso 1 1 calc R
C9 C 0.5935(3) 0.5068(4) 0.8443(3) 0.0447(9) Uani 1 1 d .
C10 C 0.5490(4) 0.3986(5) 0.8686(4) 0.0636(14) Uani 1 1 d .
H10A H 0.5093 0.4167 0.9072 0.095 Uiso 1 1 calc GR
H10B H 0.5982 0.3474 0.8978 0.095 Uiso 1 1 calc GR
H10C H 0.5115 0.3635 0.8160 0.095 Uiso 1 1 calc GR
C11 C 0.6545(4) 0.5612(5) 0.9272(3) 0.0636(14) Uani 1 1 d .
H11A H 0.6807 0.6310 0.9121 0.095 Uiso 1 1 calc GR
H11B H 0.7051 0.5105 0.9542 0.095 Uiso 1 1 calc GR
H11C H 0.6164 0.5765 0.9677 0.095 Uiso 1 1 calc GR
C12 C 0.4407(3) 0.6315(3) 0.8362(3) 0.0411(9) Uani 1 1 d .
C13 C 0.3567(3) 0.5682(4) 0.8203(3) 0.0469(10) Uani 1 1 d .
C14 C 0.3353(4) 0.4725(5) 0.7536(3) 0.0572(12) Uani 1 1 d .
H14 H 0.3948 0.4494 0.7402 0.069 Uiso 1 1 calc R
C15 C 0.2683(4) 0.5164(6) 0.6690(4) 0.0767(17) Uani 1 1 d .
H15A H 0.2090 0.5377 0.6806 0.115 Uiso 1 1 calc GR
H15B H 0.2577 0.4580 0.6249 0.115 Uiso 1 1 calc GR
H15C H 0.2962 0.5814 0.6482 0.115 Uiso 1 1 calc GR
C16 C 0.2926(5) 0.3691(5) 0.7876(4) 0.0798(18) Uani 1 1 d .
H16A H 0.3345 0.3437 0.8417 0.120 Uiso 1 1 calc GR
H16B H 0.2839 0.3095 0.7445 0.120 Uiso 1 1 calc GR
H16C H 0.2323 0.3891 0.7979 0.120 Uiso 1 1 calc GR
C17 C 0.2889(3) 0.6038(5) 0.8622(3) 0.0586(12) Uani 1 1 d .
H17 H 0.2328 0.5628 0.8545 0.070 Uiso 1 1 calc R
C18 C 0.3023(4) 0.6980(5) 0.9147(3) 0.0628(13) Uani 1 1 d .
H18 H 0.2563 0.7187 0.9435 0.075 Uiso 1 1 calc R
C19 C 0.3826(4) 0.7619(5) 0.9252(3) 0.0591(13) Uani 1 1 d .
H19 H 0.3890 0.8273 0.9595 0.071 Uiso 1 1 calc R
C20 C 0.4557(3) 0.7318(4) 0.8858(3) 0.0474(10) Uani 1 1 d .
C21 C 0.5381(4) 0.8105(5) 0.8917(3) 0.0587(12) Uani 1 1 d .
H21 H 0.5854 0.7689 0.8692 0.070 Uiso 1 1 calc R
C22 C 0.5871(6) 0.8491(5) 0.9850(4) 0.084(2) Uani 1 1 d .
H22A H 0.5431 0.8915 1.0091 0.126 Uiso 1 1 calc GR
H22B H 0.6404 0.8963 0.9834 0.126 Uiso 1 1 calc GR
H22C H 0.6086 0.7840 1.0214 0.126 Uiso 1 1 calc GR
C23 C 0.5064(5) 0.9125(6) 0.8301(4) 0.0823(17) Uani 1 1 d .
H23A H 0.4742 0.8859 0.7724 0.123 Uiso 1 1 calc GR
H23B H 0.5610 0.9560 0.8263 0.123 Uiso 1 1 calc GR
H23C H 0.4643 0.9594 0.8531 0.123 Uiso 1 1 calc GR

loop_
_atom_site_aniso_label
_atom_site_aniso_U_11
_atom_site_aniso_U_22
_atom_site_aniso_U_33
_atom_site_aniso_U_23
_atom_site_aniso_U_13
_atom_site_aniso_U_12
Hg1 0.06237(18) 0.07034(19) 0.07057(19) 0.00449(9) 0.01252(12) -0.00216(9)
Cl1 0.0817(10) 0.1087(13) 0.0933(11) -0.0410(10) 0.0357(9) -0.0094(9)
Cl2 0.0596(8) 0.0908(11) 0.0903(10) 0.0393(9) 0.0175(7) 0.0042(7)
Cl3 0.0659(8) 0.0636(8) 0.0893(10) 0.0211(7) -0.0276(7) -0.0090(6)
N1 0.0386(18) 0.0401(18) 0.0361(17) -0.0004(14) 0.0039(14) 0.0031(14)
C1 0.045(2) 0.040(2) 0.040(2) 0.0050(17) 0.0054(18) 0.0051(16)
C2 0.048(2) 0.043(2) 0.043(2) 0.0069(17) 0.0159(19) 0.0040(17)
C3 0.066(3) 0.053(3) 0.090(4) 0.007(3) 0.027(3) -0.007(2)
C4 0.070(4) 0.081(4) 0.119(6) 0.019(4) 0.045(4) -0.009(3)
C5 0.103(5) 0.129(6) 0.108(6) 0.053(5) 0.070(5) 0.035(5)
C6 0.108(5) 0.105(5) 0.065(4) 0.006(4) 0.044(4) 0.035(4)
C7 0.081(4) 0.083(4) 0.041(3) 0.006(2) 0.017(3) 0.017(3)
C8 0.057(3) 0.048(2) 0.045(2) 0.0070(19) 0.013(2) 0.012(2)
C9 0.049(2) 0.044(2) 0.038(2) 0.0065(17) 0.0047(19) 0.0112(18)
C10 0.077(4) 0.058(3) 0.058(3) 0.021(3) 0.019(3) 0.013(3)
C11 0.053(3) 0.085(4) 0.045(3) 0.001(2) -0.003(2) 0.020(3)
C12 0.039(2) 0.049(2) 0.034(2) 0.0036(16) 0.0060(16) 0.0063(17)
C13 0.050(2) 0.054(3) 0.035(2) 0.0043(18) 0.0073(18) 0.0019(19)
C14 0.053(3) 0.070(3) 0.044(2) 0.001(2) 0.003(2) -0.015(2)
C15 0.086(4) 0.087(4) 0.046(3) 0.008(3) -0.006(3) -0.028(3)
C16 0.099(5) 0.078(4) 0.058(3) 0.006(3) 0.013(3) -0.029(3)
C17 0.047(3) 0.082(3) 0.049(3) 0.012(3) 0.017(2) 0.000(2)
C18 0.062(3) 0.082(4) 0.049(3) 0.009(3) 0.023(2) 0.022(3)
C19 0.070(3) 0.062(3) 0.046(3) 0.000(2) 0.018(2) 0.023(2)
C20 0.052(2) 0.050(2) 0.035(2) -0.0048(17) 0.0029(18) 0.0059(19)
C21 0.058(3) 0.052(3) 0.058(3) -0.012(2) 0.001(2) 0.003(2)
C22 0.094(5) 0.075(4) 0.069(4) -0.022(3) -0.007(4) -0.012(3)
C23 0.083(4) 0.066(4) 0.092(4) 0.007(3) 0.011(3) -0.010(3)

loop_
_atom_type_symbol
_atom_type_description
_atom_type_scat_dispersion_real
_atom_type_scat_dispersion_imag
_atom_type_scat_source
C C 0.0033 0.0016 'International Tables Vol C Tables 4.2.6.8 and 6.1.1.4'
H H 0.0000 0.0000 'International Tables Vol C Tables 4.2.6.8 and 6.1.1.4'
Cl Cl 0.1484 0.1585 'International Tables Vol C Tables 4.2.6.8 and 6.1.1.4'
Hg Hg -2.3894 9.2266 'International Tables Vol C Tables 4.2.6.8 and 6.1.1.4'
N N 0.0061 0.0033 'International Tables Vol C Tables 4.2.6.8 and 6.1.1.4'

loop_
_geom_angle_atom_site_label_1
_geom_angle_atom_site_label_2
_geom_angle_atom_site_label_3
_geom_angle
_geom_angle_site_symmetry_3
Cl1 Hg1 Cl2 130.79(7) .
Cl1 Hg1 Cl3 112.03(7) .
Cl1 Hg1 Cl3 107.07(6) 3_676
Cl2 Hg1 Cl3 106.53(5) .
Cl2 Hg1 Cl3 102.42(6) 3_676
Cl3 Hg1 Cl3 89.73(4) 3_676
Hg1 Cl3 Hg1 90.27(4) 3_676
C1 N1 C9 112.1(3) .
C1 N1 C12 124.0(4) .
C12 N1 C9 123.8(3) .
N1 C1 H1 122.6 .
N1 C1 C2 114.9(4) .
C2 C1 H1 122.6 .
C1 C2 C3 108.5(4) .
C1 C2 C7 109.0(4) .
C1 C2 C8 101.6(3) .
C7 C2 C3 110.9(4) .
C8 C2 C3 113.0(4) .
C8 C2 C7 113.3(4) .
C2 C3 H3A 109.3 .
C2 C3 H3B 109.3 .
H3A C3 H3B 108.0 .
C4 C3 C2 111.7(5) .
C4 C3 H3A 109.3 .
C4 C3 H3B 109.3 .
C3 C4 H4A 109.5 .
C3 C4 H4B 109.5 .
C3 C4 C5 110.7(6) .
H4A C4 H4B 108.1 .
C5 C4 H4A 109.5 .
C5 C4 H4B 109.5 .
C4 C5 H5B 109.6 .
C4 C5 H5A 109.6 .
C4 C5 C6 110.4(5) .
H5B C5 H5A 108.1 .
C6 C5 H5B 109.6 .
C6 C5 H5A 109.6 .
C5 C6 H6A 109.7 .
C5 C6 H6B 109.7 .
C5 C6 C7 109.8(5) .
H6A C6 H6B 108.2 .
C7 C6 H6A 109.7 .
C7 C6 H6B 109.7 .
C2 C7 C6 110.3(5) .
C2 C7 H7A 109.6 .
C2 C7 H7B 109.6 .
C6 C7 H7A 109.6 .
C6 C7 H7B 109.6 .
H7A C7 H7B 108.1 .
C2 C8 H8A 110.1 .
C2 C8 H8B 110.1 .
H8A C8 H8B 108.5 .
C9 C8 C2 107.8(3) .
C9 C8 H8A 110.1 .
C9 C8 H8B 110.1 .
C8 C9 N1 100.2(3) .
C10 C9 N1 111.2(4) .
C10 C9 C8 112.3(4) .
C11 C9 N1 108.6(3) .
C11 C9 C8 114.6(4) .
C11 C9 C10 109.5(4) .
C9 C10 H10A 109.5 .
C9 C10 H10B 109.5 .
C9 C10 H10C 109.5 .
H10A C10 H10B 109.5 .
H10A C10 H10C 109.5 .
H10B C10 H10C 109.5 .
C9 C11 H11A 109.5 .
C9 C11 H11B 109.5 .
C9 C11 H11C 109.5 .
H11A C11 H11B 109.5 .
H11A C11 H11C 109.5 .
H11B C11 H11C 109.5 .
C13 C12 N1 118.8(4) .
C20 C12 N1 117.5(4) .
C20 C12 C13 123.7(4) .
C12 C13 C14 122.6(4) .
C17 C13 C12 116.7(4) .
C17 C13 C14 120.4(4) .
C13 C14 H14 108.3 .
C13 C14 C15 108.8(5) .
C13 C14 C16 112.7(4) .
C15 C14 H14 108.3 .
C16 C14 H14 108.3 .
C16 C14 C15 110.3(4) .
C14 C15 H15A 109.5 .
C14 C15 H15B 109.5 .
C14 C15 H15C 109.5 .
H15A C15 H15B 109.5 .
H15A C15 H15C 109.5 .
H15B C15 H15C 109.5 .
C14 C16 H16A 109.5 .
C14 C16 H16B 109.5 .
C14 C16 H16C 109.5 .
H16A C16 H16B 109.5 .
H16A C16 H16C 109.5 .
H16B C16 H16C 109.5 .
C13 C17 H17 119.3 .
C18 C17 C13 121.4(5) .
C18 C17 H17 119.3 .
C17 C18 H18 119.7 .
C17 C18 C19 120.7(4) .
C19 C18 H18 119.7 .
C18 C19 H19 119.1 .
C18 C19 C20 121.8(5) .
C20 C19 H19 119.1 .
C12 C20 C19 115.4(4) .
C12 C20 C21 124.5(4) .
C19 C20 C21 119.9(4) .
C20 C21 H21 107.0 .
C20 C21 C22 114.7(5) .
C20 C21 C23 109.6(4) .
C22 C21 H21 107.0 .
C22 C21 C23 111.2(5) .
C23 C21 H21 107.0 .
C21 C22 H22A 109.5 .
C21 C22 H22B 109.5 .
C21 C22 H22C 109.5 .
H22A C22 H22B 109.5 .
H22A C22 H22C 109.5 .
H22B C22 H22C 109.5 .
C21 C23 H23A 109.5 .
C21 C23 H23B 109.5 .
C21 C23 H23C 109.5 .
H23A C23 H23B 109.5 .
H23A C23 H23C 109.5 .
H23B C23 H23C 109.5 .

loop_
_geom_bond_atom_site_label_1
_geom_bond_atom_site_label_2
_geom_bond_distance
_geom_bond_site_symmetry_2
Hg1 Cl1 2.3873(15) .
Hg1 Cl2 2.3978(14) .
Hg1 Cl3 2.6077(14) .
Hg1 Cl3 2.6713(14) 3_676
Cl3 Hg1 2.6713(14) 3_676
N1 C1 1.277(5) .
N1 C9 1.541(5) .
N1 C12 1.455(5) .
C1 H1 0.9300 .
C1 C2 1.467(6) .
C2 C3 1.555(7) .
C2 C7 1.540(6) .
C2 C8 1.537(6) .
C3 H3A 0.9700 .
C3 H3B 0.9700 .
C3 C4 1.509(8) .
C4 H4A 0.9700 .
C4 H4B 0.9700 .
C4 C5 1.520(11) .
C5 H5B 0.9700 .
C5 H5A 0.9700 .
C5 C6 1.540(11) .
C6 H6A 0.9700 .
C6 H6B 0.9700 .
C6 C7 1.546(8) .
C7 H7A 0.9700 .
C7 H7B 0.9700 .
C8 H8A 0.9700 .
C8 H8B 0.9700 .
C8 C9 1.526(6) .
C9 C10 1.521(7) .
C9 C11 1.519(6) .
C10 H10A 0.9600 .
C10 H10B 0.9600 .
C10 H10C 0.9600 .
C11 H11A 0.9600 .
C11 H11B 0.9600 .
C11 H11C 0.9600 .
C12 C13 1.401(6) .
C12 C20 1.400(6) .
C13 C14 1.516(7) .
C13 C17 1.382(7) .
C14 H14 0.9800 .
C14 C15 1.525(7) .
C14 C16 1.523(7) .
C15 H15A 0.9600 .
C15 H15B 0.9600 .
C15 H15C 0.9600 .
C16 H16A 0.9600 .
C16 H16B 0.9600 .
C16 H16C 0.9600 .
C17 H17 0.9300 .
C17 C18 1.365(9) .
C18 H18 0.9300 .
C18 C19 1.365(8) .
C19 H19 0.9300 .
C19 C20 1.404(7) .
C20 C21 1.501(7) .
C21 H21 0.9800 .
C21 C22 1.527(7) .
C21 C23 1.539(8) .
C22 H22A 0.9600 .
C22 H22B 0.9600 .
C22 H22C 0.9600 .
C23 H23A 0.9600 .
C23 H23B 0.9600 .
C23 H23C 0.9600 .
